data_4345931
loop_
_publ_author_name
'Hicken, Alexandra'
'White, Andrew J. P.'
'Crimmin, Mark R.'

_publ_section_title
;
 Reversible Coordination of Boron-, Aluminum-, Zinc-, Magnesium-, and
 Calcium-Hydrogen Bonds to Bent {CuL2} Fragments: Heavy \s Complexes of
 the Lightest Coinage Metal.
;
_journal_issue 15
_journal_name_full 'Inorganic chemistry'
_journal_page_first 8669
_journal_page_last 8682
_journal_paper_doi 10.1021/acs.inorgchem.7b00182
_journal_volume 56
_journal_year 2017
_chemical_formula_moiety 'C52 H65 Cu F6 Mg N4'
_chemical_formula_sum 'C52 H65 Cu F6 Mg N4'
_chemical_formula_weight 947.93
_space_group_crystal_system orthorhombic
_space_group_IT_number 60
_space_group_name_Hall '-P 2n 2ab'
_space_group_name_H-M_alt 'P b c n'
_symmetry_space_group_name_Hall '-P 2n 2ab'
_symmetry_space_group_name_H-M 'P b c n'
_atom_sites_solution_hydrogens geom
_audit_creation_method SHELXL-2014/7
_cell_angle_alpha 90
_cell_angle_beta 90
_cell_angle_gamma 90
_cell_formula_units_Z 4
_cell_length_a 15.5618(8)
_cell_length_b 14.1127(7)
_cell_length_c 23.1335(19)
_cell_measurement_reflns_used 2055
_cell_measurement_temperature 173(2)
_cell_measurement_theta_max 24.7980
_cell_measurement_theta_min 2.6580
_cell_volume 5080.6(6)
_computing_cell_refinement 'CrysAlisPro, Rigaku OD'
_computing_data_collection 'CrysAlisPro, Rigaku OD'
_computing_data_reduction 'CrysAlisPro, Rigaku OD'
_computing_molecular_graphics 'Bruker SHELXTL'
_computing_publication_material 'CIFTAB-2014 (Sheldrick, 2014)'
_computing_structure_refinement 'SHELXL-2014/7 (Sheldrick, 2014)'
_computing_structure_solution 'SHELXS-2014 (Sheldrick, 2014)'
_diffrn_ambient_temperature 173(2)
_diffrn_detector_area_resol_mean 16.0382
_diffrn_measured_fraction_theta_full 0.981
_diffrn_measured_fraction_theta_max 0.804
_diffrn_measurement_device_type 'Agilent Xcalibur 3 E'
_diffrn_measurement_method 'omega scans'
_diffrn_radiation_type MoK\a
_diffrn_radiation_wavelength 0.71073
_diffrn_reflns_av_R_equivalents 0.0461
_diffrn_reflns_av_unetI/netI 0.0975
_diffrn_reflns_Laue_measured_fraction_full 0.981
_diffrn_reflns_Laue_measured_fraction_max 0.804
_diffrn_reflns_limit_h_max 20
_diffrn_reflns_limit_h_min -12
_diffrn_reflns_limit_k_max 10
_diffrn_reflns_limit_k_min -17
_diffrn_reflns_limit_l_max 29
_diffrn_reflns_limit_l_min -17
_diffrn_reflns_number 9814
_diffrn_reflns_point_group_measured_fraction_full 0.981
_diffrn_reflns_point_group_measured_fraction_max 0.804
_diffrn_reflns_theta_full 25.242
_diffrn_reflns_theta_max 28.157
_diffrn_reflns_theta_min 2.626
_diffrn_source 'Enhance (Mo) X-ray Source'
_exptl_absorpt_coefficient_mu 0.502
_exptl_absorpt_correction_T_max 0.976
_exptl_absorpt_correction_T_min 0.898
_exptl_absorpt_correction_type analytical
_exptl_absorpt_process_details
; 
CrysAlisPro 1.171.38.43 (Rigaku Oxford Diffraction, 2015) 
Analytical numeric absorption correction using a multifaceted crystal 
model based on expressions derived by R.C. Clark & J.S. Reid. 
(Clark, R. C. & Reid, J. S. (1995). Acta Cryst. A51, 887-897) 
Empirical absorption correction using spherical harmonics, 
implemented in SCALE3 ABSPACK scaling algorithm. 
;
_exptl_crystal_colour Orange
_exptl_crystal_density_diffrn 1.239
_exptl_crystal_description tablets
_exptl_crystal_F_000 2000
_exptl_crystal_size_max 0.26
_exptl_crystal_size_mid 0.24
_exptl_crystal_size_min 0.05
_refine_diff_density_max 0.862
_refine_diff_density_min -0.770
_refine_diff_density_rms 0.071
_refine_ls_extinction_method none
_refine_ls_goodness_of_fit_ref 1.099
_refine_ls_hydrogen_treatment constr
_refine_ls_matrix_type full
_refine_ls_number_parameters 312
_refine_ls_number_reflns 5016
_refine_ls_number_restraints 30
_refine_ls_restrained_S_all 1.100
_refine_ls_R_factor_all 0.1465
_refine_ls_R_factor_gt 0.0839
_refine_ls_shift/su_max 0.000
_refine_ls_shift/su_mean 0.000
_refine_ls_structure_factor_coef Fsqd
_refine_ls_weighting_details 'w=1/[\s^2^(Fo^2^)+(0.0317P)^2^+12.5281P] where P=(Fo^2^+2Fc^2^)/3'
_refine_ls_weighting_scheme calc
_refine_ls_wR_factor_gt 0.1586
_refine_ls_wR_factor_ref 0.1863
_reflns_Friedel_coverage 0.000
_reflns_number_gt 2894
_reflns_number_total 5016
_reflns_threshold_expression 'I > 2\s(I)'
_cod_data_source_file ic7b00182_si_002.cif
_cod_data_source_block 1-Mg
_cod_depositor_comments 'Adding full bibliography for 4345928--4345935.cif.'
_cod_database_code 4345931
_shelx_shelxl_version_number 2014/7
_shelx_space_group_comment
; 
The symmetry employed for this shelxl refinement is uniquely defined 
by the following loop, which should always be used as a source of 
symmetry information in preference to the above space-group names. 
They are only intended as comments. 
;

loop_
_space_group_symop_operation_xyz
'x, y, z'
'-x+1/2, -y+1/2, z+1/2'
'-x, y, -z+1/2'
'x+1/2, -y+1/2, -z'
'-x, -y, -z'
'x-1/2, y-1/2, -z-1/2'
'x, -y, z-1/2'
'-x-1/2, y-1/2, z'

loop_
_atom_site_label
_atom_site_type_symbol
_atom_site_fract_x
_atom_site_fract_y
_atom_site_fract_z
_atom_site_U_iso_or_equiv
_atom_site_adp_type
_atom_site_occupancy
_atom_site_site_symmetry_order
_atom_site_calc_flag
_atom_site_refinement_flags_posn
_atom_site_refinement_flags_adp
_atom_site_refinement_flags_occupancy
_atom_site_disorder_assembly
_atom_site_disorder_group
Mg1 Mg 0.5000 0.71283(16) 0.7500 0.0347(6) Uani 1 2 d S T P . .
Cu1 Cu 0.5000 0.50701(6) 0.7500 0.0372(3) Uani 1 2 d S T P . .
N1 N 0.4593(2) 0.8073(3) 0.69116(18) 0.0292(10) Uani 1 1 d . . . . .
C1 C 0.4638(3) 0.9000(4) 0.7001(2) 0.0356(12) Uani 1 1 d . . . . .
C2 C 0.5000 0.9425(5) 0.7500 0.0349(17) Uani 1 2 d S T P . .
H2A H 0.5000 1.0099 0.7500 0.042 Uiso 1 2 calc R U P . .
C3 C 0.4276(4) 0.9676(4) 0.6554(2) 0.0482(15) Uani 1 1 d . . . . .
H3A H 0.4579 0.9589 0.6187 0.072 Uiso 1 1 calc R U . . .
H3B H 0.4352 1.0330 0.6687 0.072 Uiso 1 1 calc R U . . .
H3C H 0.3662 0.9547 0.6499 0.072 Uiso 1 1 calc R U . . .
C4 C 0.4324(3) 0.7742(3) 0.6352(2) 0.0299(12) Uani 1 1 d . . . . .
C5 C 0.4931(3) 0.7688(3) 0.5899(2) 0.0368(12) Uani 1 1 d . . . . .
C6 C 0.4674(4) 0.7323(4) 0.5370(2) 0.0452(14) Uani 1 1 d . . . . .
H6A H 0.5078 0.7288 0.5063 0.054 Uiso 1 1 calc R U . . .
C7 C 0.3840(4) 0.7008(4) 0.5281(3) 0.0495(16) Uani 1 1 d . . . . .
H7A H 0.3675 0.6757 0.4917 0.059 Uiso 1 1 calc R U . . .
C8 C 0.3256(4) 0.7063(4) 0.5722(3) 0.0456(15) Uani 1 1 d . . . . .
H8A H 0.2687 0.6840 0.5659 0.055 Uiso 1 1 calc R U . . .
C9 C 0.3473(3) 0.7437(4) 0.6263(2) 0.0353(13) Uani 1 1 d . . . . .
C10 C 0.5852(4) 0.8007(4) 0.6007(3) 0.0558(18) Uani 1 1 d . . . . .
H10A H 0.5816 0.8648 0.6189 0.067 Uiso 1 1 calc R U . . .
C11 C 0.6327(4) 0.7361(5) 0.6443(4) 0.082(3) Uani 1 1 d . . . . .
H11A H 0.6251 0.7612 0.6835 0.122 Uiso 1 1 calc R U . . .
H11B H 0.6941 0.7345 0.6348 0.122 Uiso 1 1 calc R U . . .
H11C H 0.6091 0.6719 0.6422 0.122 Uiso 1 1 calc R U . . .
C12 C 0.6382(5) 0.8124(6) 0.5458(4) 0.105(3) Uani 1 1 d . . . . .
H12A H 0.6449 0.7507 0.5268 0.158 Uiso 1 1 calc R U . . .
H12B H 0.6950 0.8378 0.5556 0.158 Uiso 1 1 calc R U . . .
H12C H 0.6089 0.8563 0.5195 0.158 Uiso 1 1 calc R U . . .
C13 C 0.2806(3) 0.7517(4) 0.6733(2) 0.0473(15) Uani 1 1 d . . . . .
H13A H 0.3050 0.7927 0.7045 0.057 Uiso 1 1 calc R U . . .
C14 C 0.1978(4) 0.7998(7) 0.6513(3) 0.089(3) Uani 1 1 d . . . . .
H14A H 0.2126 0.8583 0.6308 0.134 Uiso 1 1 calc R U . . .
H14B H 0.1604 0.8147 0.6842 0.134 Uiso 1 1 calc R U . . .
H14C H 0.1676 0.7568 0.6249 0.134 Uiso 1 1 calc R U . . .
C15 C 0.2616(5) 0.6556(5) 0.6996(3) 0.090(3) Uani 1 1 d . . . . .
H15A H 0.2371 0.6139 0.6701 0.136 Uiso 1 1 calc R U . . .
H15B H 0.2205 0.6630 0.7314 0.136 Uiso 1 1 calc R U . . .
H15C H 0.3150 0.6279 0.7145 0.136 Uiso 1 1 calc R U . . .
N21 N 0.5578(2) 0.4155(3) 0.69837(18) 0.0321(10) Uani 1 1 d . . . . .
C21 C 0.5438(3) 0.3235(3) 0.7046(2) 0.0296(11) Uani 1 1 d . . . . .
C22 C 0.5000 0.2829(5) 0.7500 0.0314(16) Uani 1 2 d S T P . .
H22A H 0.5000 0.2156 0.7500 0.038 Uiso 1 2 calc R U P . .
C23 C 0.5759(3) 0.2540(4) 0.6584(3) 0.0410(14) Uani 1 1 d D . . . .
F23A F 0.5677(4) 0.1635(2) 0.67306(19) 0.0720(17) Uani 0.920(7) 1 d D U P A 1
F23B F 0.5303(4) 0.2639(4) 0.60981(19) 0.0854(18) Uani 0.920(7) 1 d D U P A 1
F23C F 0.6561(2) 0.2650(3) 0.6426(3) 0.084(2) Uani 0.920(7) 1 d D . P A 1
F23D F 0.519(3) 0.188(3) 0.645(2) 0.063(10) Uiso 0.080(7) 1 d D U P A 2
F23E F 0.596(4) 0.279(4) 0.6057(12) 0.075(10) Uiso 0.080(7) 1 d D U P A 2
F23F F 0.641(3) 0.209(4) 0.684(2) 0.076(18) Uiso 0.080(7) 1 d D . P A 2
C24 C 0.6077(3) 0.4540(4) 0.6520(2) 0.0345(12) Uani 1 1 d . . . . .
C25 C 0.5675(4) 0.4866(4) 0.6024(2) 0.0445(14) Uani 1 1 d . . . . .
C26 C 0.6166(5) 0.5244(4) 0.5582(3) 0.0619(19) Uani 1 1 d . . . . .
H26A H 0.5890 0.5460 0.5240 0.074 Uiso 1 1 calc R U . . .
C27 C 0.7058(6) 0.5315(4) 0.5626(3) 0.069(2) Uani 1 1 d . . . . .
C28 C 0.7431(4) 0.5052(4) 0.6140(3) 0.0611(19) Uani 1 1 d . . . . .
H28A H 0.8032 0.5143 0.6187 0.073 Uiso 1 1 calc R U . . .
C29 C 0.6970(3) 0.4661(4) 0.6596(3) 0.0426(15) Uani 1 1 d . . . . .
C30 C 0.4707(4) 0.4818(4) 0.5969(3) 0.0611(19) Uani 1 1 d . . . . .
H30A H 0.4530 0.4158 0.5914 0.092 Uiso 1 1 calc R U . . .
H30B H 0.4522 0.5196 0.5636 0.092 Uiso 1 1 calc R U . . .
H30C H 0.4442 0.5070 0.6322 0.092 Uiso 1 1 calc R U . . .
C31 C 0.7594(6) 0.5706(5) 0.5129(4) 0.126(4) Uani 1 1 d . . . . .
H31A H 0.7807 0.5180 0.4892 0.189 Uiso 1 1 calc R U . . .
H31B H 0.8082 0.6063 0.5284 0.189 Uiso 1 1 calc R U . . .
H31C H 0.7239 0.6125 0.4890 0.189 Uiso 1 1 calc R U . . .
C32 C 0.7398(4) 0.4356(4) 0.7144(3) 0.0587(18) Uani 1 1 d . . . . .
H32A H 0.7076 0.4603 0.7476 0.088 Uiso 1 1 calc R U . . .
H32B H 0.7987 0.4603 0.7154 0.088 Uiso 1 1 calc R U . . .
H32C H 0.7412 0.3662 0.7162 0.088 Uiso 1 1 calc R U . . .

loop_
_atom_site_aniso_label
_atom_site_aniso_U_11
_atom_site_aniso_U_22
_atom_site_aniso_U_33
_atom_site_aniso_U_23
_atom_site_aniso_U_13
_atom_site_aniso_U_12
Mg1 0.0400(14) 0.0228(12) 0.0411(16) 0.000 -0.0053(12) 0.000
Cu1 0.0428(5) 0.0238(4) 0.0449(6) 0.000 0.0063(5) 0.000
N1 0.0225(19) 0.028(2) 0.037(3) 0.0000(19) 0.0022(19) 0.0031(19)
C1 0.030(2) 0.035(3) 0.042(3) -0.001(2) 0.006(3) 0.005(3)
C2 0.033(4) 0.015(3) 0.056(5) 0.000 0.007(4) 0.000
C3 0.054(4) 0.027(3) 0.063(4) 0.007(3) -0.001(3) 0.008(3)
C4 0.025(2) 0.019(2) 0.045(3) 0.001(2) 0.002(2) 0.006(2)
C5 0.034(3) 0.026(2) 0.050(4) 0.000(2) 0.005(3) -0.002(2)
C6 0.054(4) 0.046(3) 0.036(4) -0.002(3) 0.008(3) 0.008(3)
C7 0.057(4) 0.048(4) 0.043(4) -0.006(3) -0.015(3) 0.011(3)
C8 0.035(3) 0.050(4) 0.052(4) -0.001(3) -0.010(3) 0.007(3)
C9 0.023(2) 0.037(3) 0.046(4) 0.003(3) -0.001(2) 0.008(2)
C10 0.040(3) 0.050(4) 0.077(5) -0.024(3) 0.027(3) -0.021(3)
C11 0.025(3) 0.077(5) 0.142(7) -0.038(5) -0.011(4) 0.011(3)
C12 0.074(5) 0.116(7) 0.126(8) -0.053(6) 0.060(5) -0.045(5)
C13 0.027(3) 0.068(4) 0.047(4) 0.005(3) 0.001(3) -0.004(3)
C14 0.026(3) 0.169(9) 0.073(5) -0.005(5) 0.001(3) 0.028(4)
C15 0.080(5) 0.090(6) 0.102(6) 0.011(5) 0.031(5) -0.033(5)
N21 0.028(2) 0.029(2) 0.039(3) 0.0025(19) 0.0010(19) -0.0007(19)
C21 0.023(2) 0.027(3) 0.039(3) -0.004(2) 0.000(2) -0.001(2)
C22 0.039(4) 0.033(4) 0.022(4) 0.000 0.002(3) 0.000
C23 0.042(3) 0.030(3) 0.051(4) -0.004(3) 0.002(3) -0.007(3)
F23A 0.118(4) 0.0264(19) 0.072(3) -0.0101(18) 0.037(3) -0.002(2)
F23B 0.103(4) 0.101(4) 0.052(3) -0.031(3) -0.011(3) 0.027(3)
F23C 0.045(2) 0.056(3) 0.152(5) -0.046(3) 0.052(3) -0.016(2)
C24 0.031(3) 0.032(3) 0.041(3) 0.002(2) 0.006(2) -0.002(2)
C25 0.057(4) 0.032(3) 0.045(4) 0.002(3) -0.004(3) -0.003(3)
C26 0.094(6) 0.043(4) 0.048(4) 0.004(3) 0.012(4) 0.000(4)
C27 0.098(6) 0.035(4) 0.074(5) 0.006(3) 0.049(5) 0.004(4)
C28 0.046(3) 0.030(3) 0.107(6) -0.003(4) 0.034(4) -0.004(3)
C29 0.036(3) 0.025(3) 0.067(4) -0.001(3) 0.007(3) -0.002(2)
C30 0.066(4) 0.054(4) 0.063(5) 0.007(3) -0.029(4) -0.009(3)
C31 0.174(9) 0.070(6) 0.134(8) 0.030(5) 0.117(7) 0.018(6)
C32 0.033(3) 0.047(4) 0.096(5) -0.005(4) -0.011(3) 0.003(3)

loop_
_atom_type_symbol
_atom_type_description
_atom_type_scat_dispersion_real
_atom_type_scat_dispersion_imag
_atom_type_scat_source
C C 0.0033 0.0016 'International Tables Vol C Tables 4.2.6.8 and 6.1.1.4'
H H 0.0000 0.0000 'International Tables Vol C Tables 4.2.6.8 and 6.1.1.4'
Cu Cu 0.3201 1.2651 'International Tables Vol C Tables 4.2.6.8 and 6.1.1.4'
F F 0.0171 0.0103 'International Tables Vol C Tables 4.2.6.8 and 6.1.1.4'
Mg Mg 0.0486 0.0363 'International Tables Vol C Tables 4.2.6.8 and 6.1.1.4'
N N 0.0061 0.0033 'International Tables Vol C Tables 4.2.6.8 and 6.1.1.4'

loop_
_geom_angle_atom_site_label_1
_geom_angle_atom_site_label_2
_geom_angle_atom_site_label_3
_geom_angle
_geom_angle_site_symmetry_1
_geom_angle_site_symmetry_3
N1 Mg1 N1 96.8(2) . 3_656
N1 Mg1 Cu1 131.61(12) . .
N1 Mg1 Cu1 131.61(12) 3_656 .
N21 Cu1 N21 98.4(2) 3_656 .
N21 Cu1 Mg1 130.82(11) 3_656 .
N21 Cu1 Mg1 130.81(12) . .
C1 N1 C4 118.5(4) . .
C1 N1 Mg1 122.1(4) . .
C4 N1 Mg1 119.1(3) . .
N1 C1 C2 124.5(5) . .
N1 C1 C3 119.6(5) . .
C2 C1 C3 115.9(5) . .
C1 C2 C1 129.9(6) 3_656 .
C9 C4 C5 120.2(5) . .
C9 C4 N1 120.4(4) . .
C5 C4 N1 119.4(4) . .
C6 C5 C4 118.9(5) . .
C6 C5 C10 121.6(5) . .
C4 C5 C10 119.5(5) . .
C5 C6 C7 121.3(5) . .
C8 C7 C6 119.6(6) . .
C7 C8 C9 121.8(5) . .
C8 C9 C4 118.3(5) . .
C8 C9 C13 120.5(5) . .
C4 C9 C13 121.2(5) . .
C5 C10 C12 114.0(6) . .
C5 C10 C11 112.5(5) . .
C12 C10 C11 110.4(6) . .
C9 C13 C15 110.9(5) . .
C9 C13 C14 111.7(5) . .
C15 C13 C14 111.3(6) . .
C21 N21 C24 122.9(4) . .
C21 N21 Cu1 120.0(3) . .
C24 N21 Cu1 116.9(3) . .
N21 C21 C22 124.8(5) . .
N21 C21 C23 119.8(4) . .
C22 C21 C23 115.3(5) . .
C21 C22 C21 130.9(7) 3_656 .
F23E C23 F23D 98(4) . .
F23C C23 F23A 106.1(5) . .
F23E C23 F23F 112(4) . .
F23D C23 F23F 106(3) . .
F23C C23 F23B 105.1(5) . .
F23A C23 F23B 105.4(5) . .
F23E C23 C21 123(3) . .
F23C C23 C21 115.3(4) . .
F23D C23 C21 114(2) . .
F23A C23 C21 113.9(5) . .
F23F C23 C21 104(2) . .
F23B C23 C21 110.2(4) . .
C25 C24 C29 120.5(5) . .
C25 C24 N21 120.1(5) . .
C29 C24 N21 119.2(5) . .
C26 C25 C24 119.4(6) . .
C26 C25 C30 120.4(6) . .
C24 C25 C30 120.2(5) . .
C25 C26 C27 121.6(7) . .
C28 C27 C26 117.6(6) . .
C28 C27 C31 121.3(8) . .
C26 C27 C31 121.1(8) . .
C27 C28 C29 123.1(6) . .
C28 C29 C24 117.5(6) . .
C28 C29 C32 121.8(5) . .
C24 C29 C32 120.6(5) . .

loop_
_geom_bond_atom_site_label_1
_geom_bond_atom_site_label_2
_geom_bond_distance
_geom_bond_site_symmetry_2
Mg1 N1 2.008(4) .
Mg1 N1 2.008(4) 3_656
Mg1 Cu1 2.905(2) .
Cu1 N21 1.975(4) 3_656
Cu1 N21 1.975(4) .
N1 C1 1.326(6) .
N1 C4 1.437(6) .
C1 C2 1.417(6) .
C1 C3 1.516(7) .
C2 C1 1.417(6) 3_656
C4 C9 1.409(6) .
C4 C5 1.413(7) .
C5 C6 1.386(7) .
C5 C10 1.523(7) .
C6 C7 1.389(8) .
C7 C8 1.367(8) .
C8 C9 1.400(7) .
C9 C13 1.509(7) .
C10 C12 1.524(8) .
C10 C11 1.548(9) .
C13 C15 1.516(9) .
C13 C14 1.543(8) .
N21 C21 1.325(6) .
N21 C24 1.431(6) .
C21 C22 1.377(6) .
C21 C23 1.534(7) .
C22 C21 1.377(6) 3_656
C23 F23E 1.308(16) .
C23 F23C 1.309(6) .
C23 F23D 1.318(16) .
C23 F23A 1.328(6) .
C23 F23F 1.332(16) .
C23 F23B 1.336(6) .
C24 C25 1.387(7) .
C24 C29 1.410(7) .
C25 C26 1.384(8) .
C25 C30 1.513(8) .
C26 C27 1.395(10) .
C27 C28 1.376(9) .
C27 C31 1.523(8) .
C28 C29 1.390(8) .
C29 C32 1.496(8) .
